data_7201023
loop_
_publ_author_name
'Pal, Asish'
'Basit, Hajra'
'Sen, Saikat'
'Aswal, Vinod K.'
'Bhattacharya, Santanu'

_publ_section_title
;
 Structure and properties of two component hydrogels comprising
 lithocholic acid and organic amines
;
_journal_issue 25
_journal_name_full 'Journal of Materials Chemistry'
_journal_page_first 4325
_journal_paper_doi 10.1039/b903407b
_journal_volume 19
_journal_year 2009
_chemical_absolute_configuration rm
_chemical_compound_source 'see text'
_chemical_formula_moiety '2(C24 H39 O3), C6 H18 N2'
_chemical_formula_sum 'C54 H96 N2 O6'
_chemical_formula_weight 869.33
_chemical_name_systematic
;
(6-ammoniohexyl)ammonium bislithocholate
;
_space_group_IT_number 4
_symmetry_cell_setting monoclinic
_symmetry_Int_Tables_number 4
_symmetry_space_group_name_Hall 'P 2yb'
_symmetry_space_group_name_H-M 'P 1 21 1'
_atom_sites_solution_hydrogens geom
_atom_sites_solution_primary direct
_atom_sites_solution_secondary difmap
_cell_angle_alpha 90
_cell_angle_beta 117.454(7)
_cell_angle_gamma 90
_cell_formula_units_Z 2
_cell_length_a 19.292(8)
_cell_length_b 7.694(3)
_cell_length_c 19.957(8)
_cell_measurement_temperature 291(2)
_cell_volume 2628.7(18)
_computing_cell_refinement 'SMART (Bruker, 1998)'
_computing_data_collection 'SMART (Bruker, 1998)'
_computing_data_reduction 'SAINT (Bruker, 1998)'
_computing_molecular_graphics 'Ortep-3 for Windows (Farrugia, 1997) and CAMERON (Watkin et al., 1993)'
_computing_publication_material 'PLATON (Spek, 2003)'
_computing_structure_refinement 'SHELXL-97 (Sheldrick, 1997)'
_computing_structure_solution 'SIR92 (Altomare et al., 1994)'
_diffrn_ambient_temperature 291(2)
_diffrn_measured_fraction_theta_full 0.990
_diffrn_measured_fraction_theta_max 0.990
_diffrn_measurement_device_type 'CCD area detector'
_diffrn_measurement_method '\f and \w scans'
_diffrn_radiation_monochromator graphite
_diffrn_radiation_source 'fine-focus sealed tube'
_diffrn_radiation_type MoKa
_diffrn_radiation_wavelength 0.71073
_diffrn_reflns_av_R_equivalents 0.0956
_diffrn_reflns_av_sigmaI/netI 0.1064
_diffrn_reflns_limit_h_max 21
_diffrn_reflns_limit_h_min -23
_diffrn_reflns_limit_k_max 9
_diffrn_reflns_limit_k_min -9
_diffrn_reflns_limit_l_max 24
_diffrn_reflns_limit_l_min -24
_diffrn_reflns_number 19572
_diffrn_reflns_reduction_process
;
;
_diffrn_reflns_theta_full 25.00
_diffrn_reflns_theta_max 25.45
_diffrn_reflns_theta_min 2.00
_diffrn_standards_number 0
_exptl_absorpt_coefficient_mu 0.070
_exptl_absorpt_correction_T_max 0.9931
_exptl_absorpt_correction_T_min 0.9373
_exptl_absorpt_correction_type multi-scan
_exptl_absorpt_process_details '(SADABS; Sheldrick, 1997)'
_exptl_crystal_colour colorless
_exptl_crystal_density_diffrn 1.098
_exptl_crystal_density_method 'Not Measured'
_exptl_crystal_description block
_exptl_crystal_F_000 964
_exptl_crystal_size_max 0.38
_exptl_crystal_size_mid 0.27
_exptl_crystal_size_min 0.10
_refine_diff_density_max 0.196
_refine_diff_density_min -0.150
_refine_diff_density_rms 0.033
_refine_ls_abs_structure_details 'see text'
_refine_ls_extinction_method none
_refine_ls_goodness_of_fit_ref 0.920
_refine_ls_hydrogen_treatment constr
_refine_ls_matrix_type full
_refine_ls_number_parameters 568
_refine_ls_number_reflns 5217
_refine_ls_number_restraints 1
_refine_ls_restrained_S_all 0.920
_refine_ls_R_factor_all 0.1654
_refine_ls_R_factor_gt 0.0666
_refine_ls_shift/su_max 0.000
_refine_ls_shift/su_mean 0.000
_refine_ls_structure_factor_coef Fsqd
_refine_ls_weighting_details 'calc w=1/[\s^2^(Fo^2^)+(0.0415P)^2^+0.0000P] where P=(Fo^2^+2Fc^2^)/3'
_refine_ls_weighting_scheme calc
_refine_ls_wR_factor_gt 0.1028
_refine_ls_wR_factor_ref 0.1325
_reflns_number_gt 2290
_reflns_number_total 5217
_reflns_threshold_expression I>2sigma(I)
_cod_data_source_file b903407b.txt
_cod_data_source_block LCA_HDA
_cod_depositor_comments
;
The following automatic conversions were performed:
'_symmetry_cell_setting' value 'Monoclinic' changed to 'monoclinic'
according to '/home/saulius/struct/CIF-dictionaries/cif_core.dic'
dictionary named 'cif_core.dic' version 2.4.1 from 2010-06-29.

Automatic conversion script
Id: cif_fix_enum 1527 2010-12-29 10:47:43Z saulius 
;
_cod_original_cell_volume 2628.5(18)
_cod_original_sg_symbol_H-M 'P 21'
_cod_database_code 7201023

loop_
_symmetry_equiv_pos_site_id
_symmetry_equiv_pos_as_xyz
1 x,y,z
2 -x,1/2+y,-z

loop_
_atom_site_label
_atom_site_type_symbol
_atom_site_fract_x
_atom_site_fract_y
_atom_site_fract_z
_atom_site_U_iso_or_equiv
_atom_site_adp_type
_atom_site_occupancy
_atom_site_symmetry_multiplicity
_atom_site_calc_flag
_atom_site_refinement_flags
_atom_site_disorder_assembly
_atom_site_disorder_group
C37 C 0.4775(3) 0.3320(8) 0.6015(3) 0.0428(17) Uani 1 1 d . . .
C38 C 0.5307(3) 0.1993(8) 0.6601(3) 0.0427(16) Uani 1 1 d . . .
H38 H 0.5316 0.2307 0.7080 0.051 Uiso 1 1 calc R . .
C33 C 0.6493(3) 0.3863(8) 0.7014(3) 0.0431(16) Uani 1 1 d . . .
H33 H 0.6532 0.3987 0.7519 0.052 Uiso 1 1 calc R . .
C32 C 0.6157(3) 0.2039(8) 0.6737(3) 0.0420(16) Uani 1 1 d . . .
H32 H 0.6156 0.1840 0.6251 0.050 Uiso 1 1 calc R . .
O4 O 0.8430(2) 0.4946(6) 0.9506(2) 0.0636(13) Uani 1 1 d . . .
H4O H 0.8610 0.5910 0.9668 0.095 Uiso 1 1 calc R . .
C28 C 0.8006(3) 0.2978(8) 0.8481(3) 0.0542(18) Uani 1 1 d . . .
H28A H 0.7525 0.2849 0.8520 0.065 Uiso 1 1 calc R . .
H28B H 0.8373 0.2114 0.8807 0.065 Uiso 1 1 calc R . .
C36 C 0.5093(3) 0.5130(8) 0.6359(4) 0.060(2) Uani 1 1 d . . .
H36A H 0.4784 0.6028 0.6007 0.072 Uiso 1 1 calc R . .
H36B H 0.5048 0.5276 0.6820 0.072 Uiso 1 1 calc R . .
C29 C 0.7837(3) 0.2630(8) 0.7668(3) 0.0523(18) Uani 1 1 d . . .
H29 H 0.8343 0.2665 0.7664 0.063 Uiso 1 1 calc R . .
C27 C 0.8335(3) 0.4754(9) 0.8755(3) 0.0553(18) Uani 1 1 d . . .
H27 H 0.8849 0.4838 0.8770 0.066 Uiso 1 1 calc R . .
C34 C 0.7335(4) 0.4029(8) 0.7116(3) 0.0469(18) Uani 1 1 d . . .
C35 C 0.5944(3) 0.5320(8) 0.6531(4) 0.061(2) Uani 1 1 d . . .
H35A H 0.6138 0.6418 0.6789 0.073 Uiso 1 1 calc R . .
H35B H 0.5968 0.5376 0.6056 0.073 Uiso 1 1 calc R . .
C42 C 0.4772(3) 0.3100(9) 0.5258(3) 0.0591(19) Uani 1 1 d . . .
H42A H 0.4564 0.1978 0.5054 0.089 Uiso 1 1 calc R . .
H42B H 0.5296 0.3194 0.5325 0.089 Uiso 1 1 calc R . .
H42C H 0.4454 0.3988 0.4918 0.089 Uiso 1 1 calc R . .
C41 C 0.3974(3) 0.2805(8) 0.5959(3) 0.0513(18) Uani 1 1 d . . .
H41 H 0.3965 0.3225 0.6418 0.062 Uiso 1 1 calc R . .
O6 O 0.0894(3) 0.3930(10) 0.4975(3) 0.112(2) Uani 1 1 d . . .
C26 C 0.7810(3) 0.6139(8) 0.8235(3) 0.0569(18) Uani 1 1 d . . .
H26A H 0.8042 0.7276 0.8407 0.068 Uiso 1 1 calc R . .
H26B H 0.7308 0.6115 0.8237 0.068 Uiso 1 1 calc R . .
C48 C 0.0997(4) 0.2937(11) 0.4559(4) 0.067(2) Uani 1 1 d . . .
C44 C 0.3222(3) 0.3516(8) 0.5273(3) 0.0550(17) Uani 1 1 d . . .
H44 H 0.3227 0.3095 0.4812 0.066 Uiso 1 1 calc R . .
C31 C 0.6663(3) 0.0647(7) 0.7284(3) 0.0630(18) Uani 1 1 d . . .
H31A H 0.6456 -0.0492 0.7083 0.076 Uiso 1 1 calc R . .
H31B H 0.6653 0.0780 0.7762 0.076 Uiso 1 1 calc R . .
O5 O 0.0516(3) 0.1851(9) 0.4154(4) 0.129(2) Uani 1 1 d . . .
C30 C 0.7510(3) 0.0787(8) 0.7409(4) 0.0685(19) Uani 1 1 d . . .
H30A H 0.7528 0.0511 0.6943 0.082 Uiso 1 1 calc R . .
H30B H 0.7833 -0.0049 0.7789 0.082 Uiso 1 1 calc R . .
C46 C 0.2483(3) 0.2841(10) 0.5268(3) 0.066(2) Uani 1 1 d . . .
H46A H 0.2408 0.3431 0.5659 0.080 Uiso 1 1 calc R . .
H46B H 0.2546 0.1611 0.5389 0.080 Uiso 1 1 calc R . .
C25 C 0.7700(4) 0.5809(8) 0.7446(3) 0.0549(18) Uani 1 1 d . . .
H25A H 0.8204 0.5891 0.7451 0.066 Uiso 1 1 calc R . .
H25B H 0.7369 0.6716 0.7115 0.066 Uiso 1 1 calc R . .
C43 C 0.7366(4) 0.3835(10) 0.6366(3) 0.073(2) Uani 1 1 d . . .
H43A H 0.7013 0.4649 0.6005 0.109 Uiso 1 1 calc R . .
H43B H 0.7218 0.2674 0.6177 0.109 Uiso 1 1 calc R . .
H43C H 0.7888 0.4060 0.6444 0.109 Uiso 1 1 calc R . .
C47 C 0.1747(3) 0.3098(11) 0.4505(3) 0.082(2) Uani 1 1 d . . .
H47A H 0.1767 0.4240 0.4309 0.098 Uiso 1 1 calc R . .
H47B H 0.1748 0.2242 0.4149 0.098 Uiso 1 1 calc R . .
C9 C 0.3535(3) 0.8164(8) 0.7940(3) 0.0483(18) Uani 1 1 d . . .
H9 H 0.3508 0.8045 0.7439 0.058 Uiso 1 1 calc R . .
C10 C 0.2677(3) 0.8039(9) 0.7820(4) 0.0538(19) Uani 1 1 d . . .
C5 C 0.2351(4) 0.6225(9) 0.7510(4) 0.0575(19) Uani 1 1 d . . .
H5 H 0.1855 0.6117 0.7530 0.069 Uiso 1 1 calc R . .
C8 C 0.4047(3) 0.6692(9) 0.8417(3) 0.0474(17) Uani 1 1 d . . .
H8 H 0.4066 0.6773 0.8916 0.057 Uiso 1 1 calc R . .
C2 C 0.1984(4) 0.9120(10) 0.6439(4) 0.075(2) Uani 1 1 d . . .
H2A H 0.1626 0.9996 0.6112 0.090 Uiso 1 1 calc R . .
H2B H 0.2468 0.9209 0.6406 0.090 Uiso 1 1 calc R . .
O1 O 0.1503(3) 0.7119(8) 0.5417(3) 0.1009(18) Uani 1 1 d . . .
H1O H 0.1405 0.6093 0.5301 0.151 Uiso 1 1 calc R . .
C11 C 0.3919(3) 0.9941(8) 0.8251(4) 0.064(2) Uani 1 1 d . . .
H11A H 0.3626 1.0829 0.7884 0.076 Uiso 1 1 calc R . .
H11B H 0.3875 1.0184 0.8707 0.076 Uiso 1 1 calc R . .
C3 C 0.1640(4) 0.7367(11) 0.6190(4) 0.067(2) Uani 1 1 d . . .
H3 H 0.1139 0.7311 0.6203 0.080 Uiso 1 1 calc R . .
C17 C 0.6098(3) 0.8378(7) 0.9023(3) 0.0384(15) Uani 1 1 d . . .
H17 H 0.6071 0.8579 0.8527 0.046 Uiso 1 1 calc R . .
C1 C 0.2139(4) 0.9431(10) 0.7243(4) 0.071(2) Uani 1 1 d . . .
H1A H 0.1644 0.9456 0.7258 0.086 Uiso 1 1 calc R . .
H1B H 0.2380 1.0564 0.7402 0.086 Uiso 1 1 calc R . .
C14 C 0.4875(3) 0.6955(8) 0.8527(3) 0.0427(17) Uani 1 1 d . . .
H14 H 0.4830 0.7055 0.8019 0.051 Uiso 1 1 calc R . .
O3 O 0.9072(3) 0.8020(7) 0.9991(3) 0.0839(17) Uani 1 1 d . . .
C4 C 0.2168(4) 0.6005(9) 0.6699(4) 0.064(2) Uani 1 1 d . . .
H4A H 0.2653 0.6020 0.6663 0.077 Uiso 1 1 calc R . .
H4B H 0.1928 0.4877 0.6525 0.077 Uiso 1 1 calc R . .
C13 C 0.5257(3) 0.8602(8) 0.8931(3) 0.0408(16) Uani 1 1 d . . .
C12 C 0.4771(3) 1.0094(8) 0.8433(4) 0.0581(19) Uani 1 1 d . . .
H12A H 0.4977 1.1188 0.8689 0.070 Uiso 1 1 calc R . .
H12B H 0.4812 1.0097 0.7966 0.070 Uiso 1 1 calc R . .
C20 C 0.6763(3) 0.9555(7) 0.9598(3) 0.0479(17) Uani 1 1 d . . .
H20 H 0.6801 0.9331 1.0098 0.057 Uiso 1 1 calc R . .
C18 C 0.5297(3) 0.8736(9) 0.9711(3) 0.063(2) Uani 1 1 d . . .
H18A H 0.4778 0.8712 0.9661 0.094 Uiso 1 1 calc R . .
H18B H 0.5547 0.9806 0.9945 0.094 Uiso 1 1 calc R . .
H18C H 0.5591 0.7775 1.0016 0.094 Uiso 1 1 calc R . .
C22 C 0.7544(3) 0.9038(8) 0.9631(3) 0.0502(18) Uani 1 1 d . . .
H22A H 0.7580 0.7780 0.9634 0.060 Uiso 1 1 calc R . .
H22B H 0.7560 0.9457 0.9180 0.060 Uiso 1 1 calc R . .
C6 C 0.2874(3) 0.4778(8) 0.7995(4) 0.071(2) Uani 1 1 d . . .
H6A H 0.2655 0.3666 0.7766 0.085 Uiso 1 1 calc R . .
H6B H 0.2891 0.4813 0.8489 0.085 Uiso 1 1 calc R . .
C19 C 0.2621(4) 0.8345(11) 0.8559(4) 0.088(3) Uani 1 1 d . . .
H19A H 0.2089 0.8204 0.8464 0.132 Uiso 1 1 calc R . .
H19B H 0.2794 0.9502 0.8739 0.132 Uiso 1 1 calc R . .
H19C H 0.2946 0.7519 0.8933 0.132 Uiso 1 1 calc R . .
O2 O 0.9598(3) 1.0123(7) 1.0814(3) 0.0957(18) Uani 1 1 d . . .
C23 C 0.8241(3) 0.9752(10) 1.0318(3) 0.076(2) Uani 1 1 d . . .
H23A H 0.8206 1.1010 1.0310 0.092 Uiso 1 1 calc R . .
H23B H 0.8219 0.9347 1.0768 0.092 Uiso 1 1 calc R . .
C24 C 0.9019(4) 0.9244(11) 1.0370(5) 0.071(2) Uani 1 1 d . . .
C7 C 0.3700(3) 0.4933(7) 0.8088(3) 0.0591(17) Uani 1 1 d . . .
H7A H 0.4024 0.4018 0.8419 0.071 Uiso 1 1 calc R . .
H7B H 0.3691 0.4791 0.7601 0.071 Uiso 1 1 calc R . .
N1 N -0.0116(3) 0.3722(8) 0.5549(3) 0.0686(17) Uani 1 1 d . . .
H1N H -0.0563 0.3210 0.5235 0.103 Uiso 1 1 calc R . .
H2N H 0.0190 0.3814 0.5327 0.103 Uiso 1 1 calc R . .
H3N H -0.0216 0.4776 0.5668 0.103 Uiso 1 1 calc R . .
C54 C -0.0191(4) -0.0389(11) 0.8827(4) 0.082(2) Uani 1 1 d . . .
H54A H -0.0261 0.0752 0.8993 0.099 Uiso 1 1 calc R . .
H54B H -0.0703 -0.0840 0.8482 0.099 Uiso 1 1 calc R . .
N2 N 0.0173(3) -0.1530(8) 0.9473(3) 0.0672(16) Uani 1 1 d . . .
H4N H 0.0286 -0.2540 0.9330 0.101 Uiso 1 1 calc R . .
H5N H -0.0154 -0.1710 0.9668 0.101 Uiso 1 1 calc R . .
H6N H 0.0609 -0.1042 0.9820 0.101 Uiso 1 1 calc R . .
C51 C 0.0251(5) 0.1269(15) 0.7346(5) 0.140(4) Uani 1 1 d . . .
H51A H 0.0369 0.0151 0.7197 0.168 Uiso 1 1 calc R . .
H51B H 0.0743 0.1831 0.7669 0.168 Uiso 1 1 calc R . .
C53 C 0.0285(5) -0.0237(12) 0.8432(4) 0.106(3) Uani 1 1 d . . .
H53A H 0.0355 -0.1374 0.8262 0.127 Uiso 1 1 calc R . .
H53B H 0.0795 0.0224 0.8771 0.127 Uiso 1 1 calc R . .
C50 C -0.0202(5) 0.2411(12) 0.6618(4) 0.103(3) Uani 1 1 d . . .
H50A H -0.0685 0.1837 0.6278 0.123 Uiso 1 1 calc R . .
H50B H -0.0332 0.3527 0.6757 0.123 Uiso 1 1 calc R . .
C52 C -0.0137(5) 0.1008(16) 0.7736(5) 0.140(4) Uani 1 1 d . . .
H52A H -0.0645 0.0524 0.7402 0.168 Uiso 1 1 calc R . .
H52B H -0.0222 0.2121 0.7915 0.168 Uiso 1 1 calc R . .
C49 C 0.0280(4) 0.2671(12) 0.6241(4) 0.087(3) Uani 1 1 d . . .
H49A H 0.0415 0.1548 0.6112 0.104 Uiso 1 1 calc R . .
H49B H 0.0762 0.3245 0.6585 0.104 Uiso 1 1 calc R . .
C39 C 0.4863(3) 0.0274(7) 0.6351(3) 0.0502(16) Uani 1 1 d . . .
H39A H 0.4996 -0.0492 0.6779 0.060 Uiso 1 1 calc R . .
H39B H 0.4979 -0.0310 0.5983 0.060 Uiso 1 1 calc R . .
C16 C 0.6274(3) 0.6431(8) 0.9206(3) 0.0569(17) Uani 1 1 d . . .
H16A H 0.6587 0.6264 0.9746 0.068 Uiso 1 1 calc R . .
H16B H 0.6558 0.5968 0.8952 0.068 Uiso 1 1 calc R . .
C21 C 0.6594(3) 1.1471(8) 0.9435(3) 0.0680(19) Uani 1 1 d . . .
H21A H 0.7036 1.2136 0.9779 0.102 Uiso 1 1 calc R . .
H21B H 0.6144 1.1783 0.9495 0.102 Uiso 1 1 calc R . .
H21C H 0.6495 1.1711 0.8926 0.102 Uiso 1 1 calc R . .
C15 C 0.5471(3) 0.5498(8) 0.8923(3) 0.0548(16) Uani 1 1 d . . .
H15A H 0.5416 0.4571 0.8573 0.066 Uiso 1 1 calc R . .
H15B H 0.5409 0.5019 0.9342 0.066 Uiso 1 1 calc R . .
C45 C 0.3215(4) 0.5481(10) 0.5244(4) 0.096(3) Uani 1 1 d . . .
H45A H 0.2690 0.5882 0.4939 0.144 Uiso 1 1 calc R . .
H45B H 0.3542 0.5872 0.5030 0.144 Uiso 1 1 calc R . .
H45C H 0.3407 0.5936 0.5747 0.144 Uiso 1 1 calc R . .
C40 C 0.4002(3) 0.0810(9) 0.6000(3) 0.0617(18) Uani 1 1 d . . .
H40A H 0.3767 0.0397 0.6308 0.074 Uiso 1 1 calc R . .
H40B H 0.3716 0.0317 0.5498 0.074 Uiso 1 1 calc R . .

loop_
_atom_site_aniso_label
_atom_site_aniso_U_11
_atom_site_aniso_U_22
_atom_site_aniso_U_33
_atom_site_aniso_U_23
_atom_site_aniso_U_13
_atom_site_aniso_U_12
C37 0.042(4) 0.046(5) 0.033(3) 0.006(3) 0.011(3) 0.007(3)
C38 0.053(4) 0.035(4) 0.040(4) -0.015(3) 0.022(3) 0.002(3)
C33 0.047(4) 0.032(4) 0.045(4) -0.004(3) 0.016(3) -0.002(3)
C32 0.052(4) 0.037(4) 0.037(4) 0.001(3) 0.021(3) 0.000(3)
O4 0.057(3) 0.074(3) 0.049(3) -0.009(3) 0.015(2) -0.004(3)
C28 0.032(4) 0.053(5) 0.055(4) 0.008(4) 0.001(3) 0.003(3)
C36 0.055(4) 0.042(5) 0.068(4) 0.014(4) 0.016(4) 0.021(4)
C29 0.045(4) 0.052(5) 0.065(5) 0.000(4) 0.030(4) -0.002(4)
C27 0.035(4) 0.058(5) 0.062(5) -0.011(4) 0.013(3) -0.003(4)
C34 0.050(4) 0.044(4) 0.043(4) -0.003(3) 0.018(3) 0.003(3)
C35 0.045(4) 0.041(4) 0.072(5) 0.002(4) 0.006(4) -0.002(4)
C42 0.048(4) 0.084(5) 0.039(4) 0.011(4) 0.015(3) 0.000(4)
C41 0.041(4) 0.058(5) 0.050(4) -0.003(3) 0.018(3) 0.002(3)
O6 0.057(4) 0.193(7) 0.089(4) -0.046(4) 0.037(3) -0.020(4)
C26 0.047(4) 0.048(5) 0.065(5) -0.003(4) 0.017(4) -0.007(4)
C48 0.044(5) 0.077(6) 0.066(6) 0.000(5) 0.012(4) -0.005(4)
C44 0.041(4) 0.070(5) 0.056(4) 0.006(4) 0.024(3) 0.001(4)
C31 0.065(4) 0.034(4) 0.070(4) -0.005(3) 0.014(3) 0.001(3)
O5 0.088(4) 0.097(5) 0.161(6) -0.008(5) 0.022(4) -0.031(4)
C30 0.048(4) 0.051(4) 0.088(5) -0.008(4) 0.015(4) 0.011(4)
C46 0.048(4) 0.091(6) 0.058(4) 0.011(4) 0.022(4) 0.007(4)
C25 0.054(4) 0.049(5) 0.058(4) -0.001(4) 0.023(4) -0.003(4)
C43 0.070(5) 0.094(6) 0.062(5) -0.011(4) 0.037(4) -0.010(5)
C47 0.041(4) 0.125(7) 0.069(5) -0.024(5) 0.017(4) -0.002(4)
C9 0.042(4) 0.038(4) 0.054(4) 0.008(4) 0.013(3) 0.002(3)
C10 0.036(4) 0.068(5) 0.059(4) -0.008(4) 0.023(3) -0.004(4)
C5 0.040(4) 0.063(5) 0.062(5) 0.000(4) 0.017(4) -0.010(4)
C8 0.054(4) 0.045(4) 0.046(4) 0.003(3) 0.026(3) -0.001(4)
C2 0.054(5) 0.085(6) 0.081(6) 0.014(5) 0.027(4) 0.020(4)
O1 0.072(4) 0.140(5) 0.065(3) -0.002(3) 0.009(3) 0.020(4)
C11 0.040(4) 0.049(5) 0.082(5) -0.006(4) 0.012(4) 0.005(4)
C3 0.050(5) 0.089(6) 0.056(5) -0.013(5) 0.020(4) -0.012(5)
C17 0.042(3) 0.040(4) 0.032(3) 0.001(3) 0.016(3) 0.011(3)
C1 0.038(4) 0.068(5) 0.093(6) -0.014(5) 0.017(4) 0.013(4)
C14 0.043(4) 0.051(5) 0.036(3) -0.001(3) 0.021(3) 0.005(3)
O3 0.051(3) 0.085(4) 0.116(4) -0.034(3) 0.038(3) -0.007(3)
C4 0.041(4) 0.066(5) 0.065(5) -0.017(4) 0.006(4) -0.003(4)
C13 0.041(4) 0.033(4) 0.054(4) -0.017(3) 0.027(3) -0.009(3)
C12 0.051(4) 0.027(4) 0.081(5) 0.010(4) 0.018(4) -0.002(3)
C20 0.047(4) 0.042(4) 0.051(4) -0.004(3) 0.019(3) 0.014(3)
C18 0.049(4) 0.083(5) 0.064(4) -0.022(4) 0.033(4) -0.010(4)
C22 0.042(4) 0.042(4) 0.066(4) -0.014(3) 0.024(3) 0.003(3)
C6 0.068(5) 0.060(5) 0.085(5) 0.005(4) 0.036(4) -0.016(4)
C19 0.059(5) 0.128(7) 0.077(5) -0.025(5) 0.031(4) 0.003(5)
O2 0.042(3) 0.081(4) 0.134(4) -0.019(4) 0.015(3) -0.007(3)
C23 0.039(4) 0.102(6) 0.076(5) -0.023(4) 0.017(4) 0.000(4)
C24 0.037(5) 0.066(6) 0.087(6) 0.000(5) 0.008(4) -0.009(4)
C7 0.047(4) 0.044(4) 0.073(4) 0.005(4) 0.016(3) -0.006(3)
N1 0.048(3) 0.097(5) 0.057(3) 0.004(4) 0.020(3) 0.010(3)
C54 0.049(4) 0.098(6) 0.073(5) 0.007(5) 0.006(4) 0.016(5)
N2 0.042(3) 0.086(4) 0.061(4) 0.002(4) 0.013(3) 0.007(3)
C51 0.110(7) 0.188(12) 0.141(8) 0.069(9) 0.073(7) 0.024(8)
C53 0.108(7) 0.129(8) 0.073(6) 0.041(6) 0.036(5) 0.024(6)
C50 0.097(6) 0.109(7) 0.074(6) 0.044(5) 0.015(5) 0.025(6)
C52 0.120(8) 0.183(12) 0.117(8) 0.066(8) 0.053(7) 0.064(8)
C49 0.079(5) 0.110(7) 0.061(5) 0.027(5) 0.022(5) 0.025(5)
C39 0.058(4) 0.051(4) 0.045(3) 0.002(3) 0.027(3) -0.001(3)
C16 0.049(4) 0.054(5) 0.069(4) 0.000(4) 0.029(3) 0.004(3)
C21 0.049(4) 0.057(5) 0.086(5) -0.014(4) 0.022(4) 0.002(4)
C15 0.049(4) 0.043(4) 0.070(4) 0.002(3) 0.026(3) 0.006(3)
C45 0.055(4) 0.091(6) 0.119(6) 0.048(5) 0.022(4) 0.012(4)
C40 0.051(4) 0.070(5) 0.066(4) -0.002(4) 0.029(3) -0.012(4)

loop_
_atom_type_symbol
_atom_type_description
_atom_type_scat_dispersion_real
_atom_type_scat_dispersion_imag
_atom_type_scat_source
O O 0.0106 0.0060 'International Tables Vol C Tables 4.2.6.8 and 6.1.1.4'
N N 0.0061 0.0033 'International Tables Vol C Tables 4.2.6.8 and 6.1.1.4'
H H 0.0000 0.0000 'International Tables Vol C Tables 4.2.6.8 and 6.1.1.4'
C C 0.0033 0.0016 'International Tables Vol C Tables 4.2.6.8 and 6.1.1.4'

loop_
_geom_angle_atom_site_label_1
_geom_angle_atom_site_label_2
_geom_angle_atom_site_label_3
_geom_angle
_geom_angle_site_symmetry_1
_geom_angle_site_symmetry_3
_geom_angle_publ_flag
C42 C37 C38 112.3(5) . . ?
C42 C37 C36 111.1(5) . . ?
C38 C37 C36 105.7(4) . . ?
C42 C37 C41 110.7(5) . . ?
C38 C37 C41 100.3(5) . . ?
C36 C37 C41 116.1(5) . . ?
C39 C38 C37 104.5(4) . . ?
C39 C38 C32 118.0(5) . . ?
C37 C38 C32 113.8(5) . . ?
C39 C38 H38 106.6 . . ?
C37 C38 H38 106.6 . . ?
C32 C38 H38 106.6 . . ?
C32 C33 C35 112.6(4) . . ?
C32 C33 C34 111.5(5) . . ?
C35 C33 C34 113.6(5) . . ?
C32 C33 H33 106.2 . . ?
C35 C33 H33 106.2 . . ?
C34 C33 H33 106.2 . . ?
C31 C32 C38 113.0(5) . . ?
C31 C32 C33 111.1(4) . . ?
C38 C32 C33 108.9(5) . . ?
C31 C32 H32 107.9 . . ?
C38 C32 H32 107.9 . . ?
C33 C32 H32 107.9 . . ?
C27 O4 H4O 109.5 . . ?
C27 C28 C29 113.2(5) . . ?
C27 C28 H28A 108.9 . . ?
C29 C28 H28A 108.9 . . ?
C27 C28 H28B 108.9 . . ?
C29 C28 H28B 108.9 . . ?
H28A C28 H28B 107.7 . . ?
C35 C36 C37 110.6(5) . . ?
C35 C36 H36A 109.5 . . ?
C37 C36 H36A 109.5 . . ?
C35 C36 H36B 109.5 . . ?
C37 C36 H36B 109.5 . . ?
H36A C36 H36B 108.1 . . ?
C28 C29 C34 113.4(5) . . ?
C28 C29 C30 111.8(5) . . ?
C34 C29 C30 112.4(5) . . ?
C28 C29 H29 106.2 . . ?
C34 C29 H29 106.2 . . ?
C30 C29 H29 106.2 . . ?
O4 C27 C28 107.7(5) . . ?
O4 C27 C26 111.6(5) . . ?
C28 C27 C26 110.8(5) . . ?
O4 C27 H27 108.9 . . ?
C28 C27 H27 108.9 . . ?
C26 C27 H27 108.9 . . ?
C29 C34 C43 109.8(5) . . ?
C29 C34 C25 107.8(5) . . ?
C43 C34 C25 106.7(5) . . ?
C29 C34 C33 108.4(5) . . ?
C43 C34 C33 112.1(5) . . ?
C25 C34 C33 112.0(5) . . ?
C36 C35 C33 115.5(5) . . ?
C36 C35 H35A 108.4 . . ?
C33 C35 H35A 108.4 . . ?
C36 C35 H35B 108.4 . . ?
C33 C35 H35B 108.4 . . ?
H35A C35 H35B 107.5 . . ?
C37 C42 H42A 109.5 . . ?
C37 C42 H42B 109.5 . . ?
H42A C42 H42B 109.5 . . ?
C37 C42 H42C 109.5 . . ?
H42A C42 H42C 109.5 . . ?
H42B C42 H42C 109.5 . . ?
C40 C41 C37 104.0(5) . . ?
C40 C41 C44 113.0(5) . . ?
C37 C41 C44 117.8(5) . . ?
C40 C41 H41 107.1 . . ?
C37 C41 H41 107.1 . . ?
C44 C41 H41 107.1 . . ?
C27 C26 C25 109.0(5) . . ?
C27 C26 H26A 109.9 . . ?
C25 C26 H26A 109.9 . . ?
C27 C26 H26B 109.9 . . ?
C25 C26 H26B 109.9 . . ?
H26A C26 H26B 108.3 . . ?
O6 C48 O5 124.5(8) . . ?
O6 C48 C47 117.6(7) . . ?
O5 C48 C47 117.8(8) . . ?
C46 C44 C45 110.5(6) . . ?
C46 C44 C41 112.1(5) . . ?
C45 C44 C41 111.8(5) . . ?
C46 C44 H44 107.4 . . ?
C45 C44 H44 107.4 . . ?
C41 C44 H44 107.4 . . ?
C32 C31 C30 110.5(5) . . ?
C32 C31 H31A 109.5 . . ?
C30 C31 H31A 109.5 . . ?
C32 C31 H31B 109.5 . . ?
C30 C31 H31B 109.5 . . ?
H31A C31 H31B 108.1 . . ?
C31 C30 C29 111.1(5) . . ?
C31 C30 H30A 109.4 . . ?
C29 C30 H30A 109.4 . . ?
C31 C30 H30B 109.4 . . ?
C29 C30 H30B 109.4 . . ?
H30A C30 H30B 108.0 . . ?
C44 C46 C47 113.5(5) . . ?
C44 C46 H46A 108.9 . . ?
C47 C46 H46A 108.9 . . ?
C44 C46 H46B 108.9 . . ?
C47 C46 H46B 108.9 . . ?
H46A C46 H46B 107.7 . . ?
C26 C25 C34 114.2(5) . . ?
C26 C25 H25A 108.7 . . ?
C34 C25 H25A 108.7 . . ?
C26 C25 H25B 108.7 . . ?
C34 C25 H25B 108.7 . . ?
H25A C25 H25B 107.6 . . ?
C34 C43 H43A 109.5 . . ?
C34 C43 H43B 109.5 . . ?
H43A C43 H43B 109.5 . . ?
C34 C43 H43C 109.5 . . ?
H43A C43 H43C 109.5 . . ?
H43B C43 H43C 109.5 . . ?
C48 C47 C46 113.5(6) . . ?
C48 C47 H47A 108.9 . . ?
C46 C47 H47A 108.9 . . ?
C48 C47 H47B 108.9 . . ?
C46 C47 H47B 108.9 . . ?
H47A C47 H47B 107.7 . . ?
C8 C9 C11 110.8(5) . . ?
C8 C9 C10 112.8(5) . . ?
C11 C9 C10 113.2(5) . . ?
C8 C9 H9 106.5 . . ?
C11 C9 H9 106.5 . . ?
C10 C9 H9 106.5 . . ?
C5 C10 C19 109.1(6) . . ?
C5 C10 C9 109.0(5) . . ?
C19 C10 C9 112.3(5) . . ?
C5 C10 C1 108.4(5) . . ?
C19 C10 C1 106.5(5) . . ?
C9 C10 C1 111.5(5) . . ?
C4 C5 C6 111.3(6) . . ?
C4 C5 C10 112.7(6) . . ?
C6 C5 C10 112.5(5) . . ?
C4 C5 H5 106.6 . . ?
C6 C5 H5 106.6 . . ?
C10 C5 H5 106.6 . . ?
C9 C8 C7 111.4(5) . . ?
C9 C8 C14 109.1(5) . . ?
C7 C8 C14 113.9(5) . . ?
C9 C8 H8 107.4 . . ?
C7 C8 H8 107.4 . . ?
C14 C8 H8 107.4 . . ?
C3 C2 C1 109.8(6) . . ?
C3 C2 H2A 109.7 . . ?
C1 C2 H2A 109.7 . . ?
C3 C2 H2B 109.7 . . ?
C1 C2 H2B 109.7 . . ?
H2A C2 H2B 108.2 . . ?
C3 O1 H1O 109.5 . . ?
C12 C11 C9 115.6(5) . . ?
C12 C11 H11A 108.4 . . ?
C9 C11 H11A 108.4 . . ?
C12 C11 H11B 108.4 . . ?
C9 C11 H11B 108.4 . . ?
H11A C11 H11B 107.4 . . ?
O1 C3 C2 108.0(6) . . ?
O1 C3 C4 111.3(6) . . ?
C2 C3 C4 110.6(5) . . ?
O1 C3 H3 109.0 . . ?
C2 C3 H3 109.0 . . ?
C4 C3 H3 109.0 . . ?
C16 C17 C20 111.9(4) . . ?
C16 C17 C13 103.8(5) . . ?
C20 C17 C13 118.8(4) . . ?
C16 C17 H17 107.2 . . ?
C20 C17 H17 107.2 . . ?
C13 C17 H17 107.2 . . ?
C2 C1 C10 114.4(6) . . ?
C2 C1 H1A 108.7 . . ?
C10 C1 H1A 108.7 . . ?
C2 C1 H1B 108.7 . . ?
C10 C1 H1B 108.7 . . ?
H1A C1 H1B 107.6 . . ?
C13 C14 C8 114.4(5) . . ?
C13 C14 C15 105.9(4) . . ?
C8 C14 C15 117.6(5) . . ?
C13 C14 H14 106.0 . . ?
C8 C14 H14 106.0 . . ?
C15 C14 H14 106.0 . . ?
C3 C4 C5 113.8(6) . . ?
C3 C4 H4A 108.8 . . ?
C5 C4 H4A 108.8 . . ?
C3 C4 H4B 108.8 . . ?
C5 C4 H4B 108.8 . . ?
H4A C4 H4B 107.7 . . ?
C14 C13 C12 106.5(4) . . ?
C14 C13 C18 112.8(5) . . ?
C12 C13 C18 110.0(5) . . ?
C14 C13 C17 101.3(5) . . ?
C12 C13 C17 117.0(5) . . ?
C18 C13 C17 109.1(5) . . ?
C11 C12 C13 111.7(5) . . ?
C11 C12 H12A 109.3 . . ?
C13 C12 H12A 109.3 . . ?
C11 C12 H12B 109.3 . . ?
C13 C12 H12B 109.3 . . ?
H12A C12 H12B 107.9 . . ?
C21 C20 C22 111.8(5) . . ?
C21 C20 C17 112.7(5) . . ?
C22 C20 C17 109.9(4) . . ?
C21 C20 H20 107.4 . . ?
C22 C20 H20 107.4 . . ?
C17 C20 H20 107.4 . . ?
C13 C18 H18A 109.5 . . ?
C13 C18 H18B 109.5 . . ?
H18A C18 H18B 109.5 . . ?
C13 C18 H18C 109.5 . . ?
H18A C18 H18C 109.5 . . ?
H18B C18 H18C 109.5 . . ?
C23 C22 C20 113.0(5) . . ?
C23 C22 H22A 109.0 . . ?
C20 C22 H22A 109.0 . . ?
C23 C22 H22B 109.0 . . ?
C20 C22 H22B 109.0 . . ?
H22A C22 H22B 107.8 . . ?
C5 C6 C7 111.8(5) . . ?
C5 C6 H6A 109.3 . . ?
C7 C6 H6A 109.3 . . ?
C5 C6 H6B 109.3 . . ?
C7 C6 H6B 109.3 . . ?
H6A C6 H6B 107.9 . . ?
C10 C19 H19A 109.5 . . ?
C10 C19 H19B 109.5 . . ?
H19A C19 H19B 109.5 . . ?
C10 C19 H19C 109.5 . . ?
H19A C19 H19C 109.5 . . ?
H19B C19 H19C 109.5 . . ?
C24 C23 C22 114.2(6) . . ?
C24 C23 H23A 108.7 . . ?
C22 C23 H23A 108.7 . . ?
C24 C23 H23B 108.7 . . ?
C22 C23 H23B 108.7 . . ?
H23A C23 H23B 107.6 . . ?
O3 C24 O2 122.8(7) . . ?
O3 C24 C23 120.9(7) . . ?
O2 C24 C23 116.3(8) . . ?
C8 C7 C6 110.5(5) . . ?
C8 C7 H7A 109.6 . . ?
C6 C7 H7A 109.6 . . ?
C8 C7 H7B 109.6 . . ?
C6 C7 H7B 109.6 . . ?
H7A C7 H7B 108.1 . . ?
C49 N1 H1N 109.5 . . ?
C49 N1 H2N 109.5 . . ?
H1N N1 H2N 109.5 . . ?
C49 N1 H3N 109.5 . . ?
H1N N1 H3N 109.5 . . ?
H2N N1 H3N 109.5 . . ?
N2 C54 C53 111.2(6) . . ?
N2 C54 H54A 109.4 . . ?
C53 C54 H54A 109.4 . . ?
N2 C54 H54B 109.4 . . ?
C53 C54 H54B 109.4 . . ?
H54A C54 H54B 108.0 . . ?
C54 N2 H4N 109.5 . . ?
C54 N2 H5N 109.5 . . ?
H4N N2 H5N 109.5 . . ?
C54 N2 H6N 109.5 . . ?
H4N N2 H6N 109.5 . . ?
H5N N2 H6N 109.5 . . ?
C52 C51 C50 113.9(7) . . ?
C52 C51 H51A 108.8 . . ?
C50 C51 H51A 108.8 . . ?
C52 C51 H51B 108.8 . . ?
C50 C51 H51B 108.8 . . ?
H51A C51 H51B 107.7 . . ?
C54 C53 C52 109.1(7) . . ?
C54 C53 H53A 109.9 . . ?
C52 C53 H53A 109.9 . . ?
C54 C53 H53B 109.9 . . ?
C52 C53 H53B 109.9 . . ?
H53A C53 H53B 108.3 . . ?
C49 C50 C51 109.8(7) . . ?
C49 C50 H50A 109.7 . . ?
C51 C50 H50A 109.7 . . ?
C49 C50 H50B 109.7 . . ?
C51 C50 H50B 109.7 . . ?
H50A C50 H50B 108.2 . . ?
C51 C52 C53 114.3(7) . . ?
C51 C52 H52A 108.7 . . ?
C53 C52 H52A 108.7 . . ?
C51 C52 H52B 108.7 . . ?
C53 C52 H52B 108.7 . . ?
H52A C52 H52B 107.6 . . ?
C50 C49 N1 112.3(6) . . ?
C50 C49 H49A 109.1 . . ?
N1 C49 H49A 109.1 . . ?
C50 C49 H49B 109.1 . . ?
N1 C49 H49B 109.1 . . ?
H49A C49 H49B 107.9 . . ?
C38 C39 C40 104.0(5) . . ?
C38 C39 H39A 111.0 . . ?
C40 C39 H39A 111.0 . . ?
C38 C39 H39B 111.0 . . ?
C40 C39 H39B 111.0 . . ?
H39A C39 H39B 109.0 . . ?
C17 C16 C15 106.7(5) . . ?
C17 C16 H16A 110.4 . . ?
C15 C16 H16A 110.4 . . ?
C17 C16 H16B 110.4 . . ?
C15 C16 H16B 110.4 . . ?
H16A C16 H16B 108.6 . . ?
C20 C21 H21A 109.5 . . ?
C20 C21 H21B 109.5 . . ?
H21A C21 H21B 109.5 . . ?
C20 C21 H21C 109.5 . . ?
H21A C21 H21C 109.5 . . ?
H21B C21 H21C 109.5 . . ?
C14 C15 C16 103.5(5) . . ?
C14 C15 H15A 111.1 . . ?
C16 C15 H15A 111.1 . . ?
C14 C15 H15B 111.1 . . ?
C16 C15 H15B 111.1 . . ?
H15A C15 H15B 109.0 . . ?
C44 C45 H45A 109.5 . . ?
C44 C45 H45B 109.5 . . ?
H45A C45 H45B 109.5 . . ?
C44 C45 H45C 109.5 . . ?
H45A C45 H45C 109.5 . . ?
H45B C45 H45C 109.5 . . ?
C39 C40 C41 107.3(5) . . ?
C39 C40 H40A 110.3 . . ?
C41 C40 H40A 110.3 . . ?
C39 C40 H40B 110.3 . . ?
C41 C40 H40B 110.3 . . ?
H40A C40 H40B 108.5 . . ?

loop_
_geom_bond_atom_site_label_1
_geom_bond_atom_site_label_2
_geom_bond_distance
_geom_bond_site_symmetry_2
_geom_bond_publ_flag
C37 C42 1.516(7) . ?
C37 C38 1.534(7) . ?
C37 C36 1.549(8) . ?
C37 C41 1.549(8) . ?
C38 C39 1.529(7) . ?
C38 C32 1.534(7) . ?
C38 H38 0.9800 . ?
C33 C32 1.538(8) . ?
C33 C35 1.538(8) . ?
C33 C34 1.546(8) . ?
C33 H33 0.9800 . ?
C32 C31 1.520(7) . ?
C32 H32 0.9800 . ?
O4 C27 1.431(6) . ?
O4 H4O 0.8200 . ?
C28 C27 1.500(8) . ?
C28 C29 1.525(7) . ?
C28 H28A 0.9700 . ?
C28 H28B 0.9700 . ?
C36 C35 1.522(8) . ?
C36 H36A 0.9700 . ?
C36 H36B 0.9700 . ?
C29 C34 1.526(8) . ?
C29 C30 1.541(8) . ?
C29 H29 0.9800 . ?
C27 C26 1.507(8) . ?
C27 H27 0.9800 . ?
C34 C43 1.534(7) . ?
C34 C25 1.542(8) . ?
C35 H35A 0.9700 . ?
C35 H35B 0.9700 . ?
C42 H42A 0.9600 . ?
C42 H42B 0.9600 . ?
C42 H42C 0.9600 . ?
C41 C40 1.537(8) . ?
C41 C44 1.564(7) . ?
C41 H41 0.9800 . ?
O6 C48 1.210(8) . ?
C26 C25 1.511(7) . ?
C26 H26A 0.9700 . ?
C26 H26B 0.9700 . ?
C48 O5 1.233(8) . ?
C48 C47 1.504(9) . ?
C44 C46 1.512(7) . ?
C44 C45 1.513(9) . ?
C44 H44 0.9800 . ?
C31 C30 1.537(8) . ?
C31 H31A 0.9700 . ?
C31 H31B 0.9700 . ?
C30 H30A 0.9700 . ?
C30 H30B 0.9700 . ?
C46 C47 1.543(7) . ?
C46 H46A 0.9700 . ?
C46 H46B 0.9700 . ?
C25 H25A 0.9700 . ?
C25 H25B 0.9700 . ?
C43 H43A 0.9600 . ?
C43 H43B 0.9600 . ?
C43 H43C 0.9600 . ?
C47 H47A 0.9700 . ?
C47 H47B 0.9700 . ?
C9 C8 1.517(8) . ?
C9 C11 1.543(8) . ?
C9 C10 1.562(8) . ?
C9 H9 0.9800 . ?
C10 C5 1.538(9) . ?
C10 C19 1.546(8) . ?
C10 C1 1.565(9) . ?
C5 C4 1.500(8) . ?
C5 C6 1.514(8) . ?
C5 H5 0.9800 . ?
C8 C7 1.518(8) . ?
C8 C14 1.522(7) . ?
C8 H8 0.9800 . ?
C2 C3 1.484(10) . ?
C2 C1 1.509(8) . ?
C2 H2A 0.9700 . ?
C2 H2B 0.9700 . ?
O1 C3 1.452(7) . ?
O1 H1O 0.8200 . ?
C11 C12 1.516(7) . ?
C11 H11A 0.9700 . ?
C11 H11B 0.9700 . ?
C3 C4 1.487(9) . ?
C3 H3 0.9800 . ?
C17 C16 1.542(8) . ?
C17 C20 1.557(7) . ?
C17 C13 1.557(7) . ?
C17 H17 0.9800 . ?
C1 H1A 0.9700 . ?
C1 H1B 0.9700 . ?
C14 C13 1.501(8) . ?
C14 C15 1.538(7) . ?
C14 H14 0.9800 . ?
O3 C24 1.241(8) . ?
C4 H4A 0.9700 . ?
C4 H4B 0.9700 . ?
C13 C12 1.525(8) . ?
C13 C18 1.525(7) . ?
C12 H12A 0.9700 . ?
C12 H12B 0.9700 . ?
C20 C21 1.513(8) . ?
C20 C22 1.532(7) . ?
C20 H20 0.9800 . ?
C18 H18A 0.9600 . ?
C18 H18B 0.9600 . ?
C18 H18C 0.9600 . ?
C22 C23 1.513(7) . ?
C22 H22A 0.9700 . ?
C22 H22B 0.9700 . ?
C6 C7 1.523(7) . ?
C6 H6A 0.9700 . ?
C6 H6B 0.9700 . ?
C19 H19A 0.9600 . ?
C19 H19B 0.9600 . ?
C19 H19C 0.9600 . ?
O2 C24 1.256(8) . ?
C23 C24 1.507(9) . ?
C23 H23A 0.9700 . ?
C23 H23B 0.9700 . ?
C7 H7A 0.9700 . ?
C7 H7B 0.9700 . ?
N1 C49 1.473(8) . ?
N1 H1N 0.8900 . ?
N1 H2N 0.8900 . ?
N1 H3N 0.8900 . ?
C54 N2 1.446(8) . ?
C54 C53 1.465(9) . ?
C54 H54A 0.9700 . ?
C54 H54B 0.9700 . ?
N2 H4N 0.8900 . ?
N2 H5N 0.8900 . ?
N2 H6N 0.8900 . ?
C51 C52 1.320(8) . ?
C51 C50 1.573(10) . ?
C51 H51A 0.9700 . ?
C51 H51B 0.9700 . ?
C53 C52 1.570(10) . ?
C53 H53A 0.9700 . ?
C53 H53B 0.9700 . ?
C50 C49 1.456(9) . ?
C50 H50A 0.9700 . ?
C50 H50B 0.9700 . ?
C52 H52A 0.9700 . ?
C52 H52B 0.9700 . ?
C49 H49A 0.9700 . ?
C49 H49B 0.9700 . ?
C39 C40 1.532(7) . ?
C39 H39A 0.9700 . ?
C39 H39B 0.9700 . ?
C16 C15 1.558(7) . ?
C16 H16A 0.9700 . ?
C16 H16B 0.9700 . ?
C21 H21A 0.9600 . ?
C21 H21B 0.9600 . ?
C21 H21C 0.9600 . ?
C15 H15A 0.9700 . ?
C15 H15B 0.9700 . ?
C45 H45A 0.9600 . ?
C45 H45B 0.9600 . ?
C45 H45C 0.9600 . ?
C40 H40A 0.9700 . ?
C40 H40B 0.9700 . ?

loop_
_geom_torsion_atom_site_label_1
_geom_torsion_atom_site_label_2
_geom_torsion_atom_site_label_3
_geom_torsion_atom_site_label_4
_geom_torsion
_geom_torsion_site_symmetry_1
_geom_torsion_site_symmetry_2
_geom_torsion_site_symmetry_3
_geom_torsion_site_symmetry_4
_geom_torsion_publ_flag
C42 C37 C38 C39 -73.1(6) . . . . ?
C36 C37 C38 C39 165.5(5) . . . . ?
C41 C37 C38 C39 44.5(5) . . . . ?
C42 C37 C38 C32 57.0(6) . . . . ?
C36 C37 C38 C32 -64.4(6) . . . . ?
C41 C37 C38 C32 174.6(5) . . . . ?
C39 C38 C32 C31 -53.6(7) . . . . ?
C37 C38 C32 C31 -176.6(5) . . . . ?
C39 C38 C32 C33 -177.6(5) . . . . ?
C37 C38 C32 C33 59.4(6) . . . . ?
C35 C33 C32 C31 -172.7(5) . . . . ?
C34 C33 C32 C31 58.3(6) . . . . ?
C35 C33 C32 C38 -47.6(6) . . . . ?
C34 C33 C32 C38 -176.5(5) . . . . ?
C42 C37 C36 C35 -64.0(6) . . . . ?
C38 C37 C36 C35 58.1(7) . . . . ?
C41 C37 C36 C35 168.3(5) . . . . ?
C27 C28 C29 C34 -52.4(7) . . . . ?
C27 C28 C29 C30 179.3(5) . . . . ?
C29 C28 C27 O4 177.1(5) . . . . ?
C29 C28 C27 C26 54.8(7) . . . . ?
C28 C29 C34 C43 165.8(5) . . . . ?
C30 C29 C34 C43 -66.2(6) . . . . ?
C28 C29 C34 C25 49.9(7) . . . . ?
C30 C29 C34 C25 177.9(5) . . . . ?
C28 C29 C34 C33 -71.5(6) . . . . ?
C30 C29 C34 C33 56.5(7) . . . . ?
C32 C33 C34 C29 -57.3(6) . . . . ?
C35 C33 C34 C29 174.2(5) . . . . ?
C32 C33 C34 C43 64.0(7) . . . . ?
C35 C33 C34 C43 -64.5(7) . . . . ?
C32 C33 C34 C25 -176.1(5) . . . . ?
C35 C33 C34 C25 55.4(7) . . . . ?
C37 C36 C35 C33 -52.7(7) . . . . ?
C32 C33 C35 C36 47.1(8) . . . . ?
C34 C33 C35 C36 175.0(5) . . . . ?
C42 C37 C41 C40 79.9(6) . . . . ?
C38 C37 C41 C40 -38.9(6) . . . . ?
C36 C37 C41 C40 -152.2(5) . . . . ?
C42 C37 C41 C44 -46.1(7) . . . . ?
C38 C37 C41 C44 -164.9(5) . . . . ?
C36 C37 C41 C44 81.8(7) . . . . ?
O4 C27 C26 C25 -177.0(5) . . . . ?
C28 C27 C26 C25 -57.0(7) . . . . ?
C40 C41 C44 C46 55.7(7) . . . . ?
C37 C41 C44 C46 177.1(6) . . . . ?
C40 C41 C44 C45 -179.6(5) . . . . ?
C37 C41 C44 C45 -58.1(7) . . . . ?
C38 C32 C31 C30 -178.7(5) . . . . ?
C33 C32 C31 C30 -56.0(6) . . . . ?
C32 C31 C30 C29 54.6(7) . . . . ?
C28 C29 C30 C31 72.7(7) . . . . ?
C34 C29 C30 C31 -56.3(7) . . . . ?
C45 C44 C46 C47 70.0(8) . . . . ?
C41 C44 C46 C47 -164.5(6) . . . . ?
C27 C26 C25 C34 59.5(7) . . . . ?
C29 C34 C25 C26 -55.1(7) . . . . ?
C43 C34 C25 C26 -172.9(5) . . . . ?
C33 C34 C25 C26 64.1(7) . . . . ?
O6 C48 C47 C46 59.5(10) . . . . ?
O5 C48 C47 C46 -123.4(8) . . . . ?
C44 C46 C47 C48 -162.7(7) . . . . ?
C8 C9 C10 C5 -53.1(7) . . . . ?
C11 C9 C10 C5 -180.0(5) . . . . ?
C8 C9 C10 C19 67.9(7) . . . . ?
C11 C9 C10 C19 -59.0(8) . . . . ?
C8 C9 C10 C1 -172.7(5) . . . . ?
C11 C9 C10 C1 60.4(7) . . . . ?
C19 C10 C5 C4 163.6(5) . . . . ?
C9 C10 C5 C4 -73.5(7) . . . . ?
C1 C10 C5 C4 48.0(7) . . . . ?
C19 C10 C5 C6 -69.6(7) . . . . ?
C9 C10 C5 C6 53.3(7) . . . . ?
C1 C10 C5 C6 174.8(5) . . . . ?
C11 C9 C8 C7 -176.4(5) . . . . ?
C10 C9 C8 C7 55.5(7) . . . . ?
C11 C9 C8 C14 -49.8(7) . . . . ?
C10 C9 C8 C14 -178.0(5) . . . . ?
C8 C9 C11 C12 47.8(7) . . . . ?
C10 C9 C11 C12 175.7(5) . . . . ?
C1 C2 C3 O1 -179.7(5) . . . . ?
C1 C2 C3 C4 -57.7(7) . . . . ?
C3 C2 C1 C10 56.4(8) . . . . ?
C5 C10 C1 C2 -50.8(7) . . . . ?
C19 C10 C1 C2 -168.0(6) . . . . ?
C9 C10 C1 C2 69.2(7) . . . . ?
C9 C8 C14 C13 61.4(6) . . . . ?
C7 C8 C14 C13 -173.5(5) . . . . ?
C9 C8 C14 C15 -173.4(5) . . . . ?
C7 C8 C14 C15 -48.3(7) . . . . ?
O1 C3 C4 C5 178.2(5) . . . . ?
C2 C3 C4 C5 58.1(8) . . . . ?
C6 C5 C4 C3 178.6(5) . . . . ?
C10 C5 C4 C3 -54.0(8) . . . . ?
C8 C14 C13 C12 -62.8(7) . . . . ?
C15 C14 C13 C12 166.0(5) . . . . ?
C8 C14 C13 C18 57.8(7) . . . . ?
C15 C14 C13 C18 -73.3(6) . . . . ?
C8 C14 C13 C17 174.3(5) . . . . ?
C15 C14 C13 C17 43.2(6) . . . . ?
C16 C17 C13 C14 -39.0(6) . . . . ?
C20 C17 C13 C14 -164.0(5) . . . . ?
C16 C17 C13 C12 -154.2(5) . . . . ?
C20 C17 C13 C12 80.7(7) . . . . ?
C16 C17 C13 C18 80.2(6) . . . . ?
C20 C17 C13 C18 -44.9(7) . . . . ?
C9 C11 C12 C13 -51.0(8) . . . . ?
C14 C13 C12 C11 55.2(7) . . . . ?
C18 C13 C12 C11 -67.2(6) . . . . ?
C17 C13 C12 C11 167.6(5) . . . . ?
C16 C17 C20 C21 -179.1(5) . . . . ?
C13 C17 C20 C21 -58.1(7) . . . . ?
C16 C17 C20 C22 55.5(6) . . . . ?
C13 C17 C20 C22 176.5(5) . . . . ?
C21 C20 C22 C23 70.1(7) . . . . ?
C17 C20 C22 C23 -164.0(5) . . . . ?
C4 C5 C6 C7 70.9(7) . . . . ?
C10 C5 C6 C7 -56.6(7) . . . . ?
C20 C22 C23 C24 179.2(6) . . . . ?
C22 C23 C24 O3 -16.8(11) . . . . ?
C22 C23 C24 O2 163.2(6) . . . . ?
C9 C8 C7 C6 -56.0(6) . . . . ?
C14 C8 C7 C6 -179.9(5) . . . . ?
C5 C6 C7 C8 56.7(7) . . . . ?
N2 C54 C53 C52 179.9(7) . . . . ?
C52 C51 C50 C49 178.2(9) . . . . ?
C50 C51 C52 C53 175.9(10) . . . . ?
C54 C53 C52 C51 178.7(9) . . . . ?
C51 C50 C49 N1 179.5(7) . . . . ?
C37 C38 C39 C40 -32.6(6) . . . . ?
C32 C38 C39 C40 -160.2(5) . . . . ?
C20 C17 C16 C15 150.2(4) . . . . ?
C13 C17 C16 C15 20.9(6) . . . . ?
C13 C14 C15 C16 -30.2(6) . . . . ?
C8 C14 C15 C16 -159.5(5) . . . . ?
C17 C16 C15 C14 4.9(6) . . . . ?
C38 C39 C40 C41 7.6(6) . . . . ?
C37 C41 C40 C39 19.8(6) . . . . ?
C44 C41 C40 C39 148.7(5) . . . . ?

loop_
_cod_related_entry_id
_cod_related_entry_database
_cod_related_entry_code
1 ChemSpider 30653595
